data_7042522
loop_
_publ_author_name
'Hashimoto, Hisako'
'Komura, Katsuto'
'Ishizaki, Takatoshi'
'Odagiri, Yuto'
'Tobita, Hiromi'

_publ_section_title
;
 Hydrogen-bridged bis(silylene) complexes of ruthenium and iron:
 synthesis, structures and multi-centre bonding interactions at the
 M--Si--H--Si four-membered ring
;
_journal_name_full 'Dalton Trans.'
_journal_paper_doi 10.1039/C7DT00505A
_journal_year 2017
_chemical_formula_sum 'C21 H40 Fe O Si2'
_chemical_formula_weight 420.56
_chemical_name_systematic 'hydroge-bridged bis(silylene)iron complex'
_chemical_properties_physical ', Air-sensitive,Moisture-sensitive,Oxygen-sensitive'
_space_group_IT_number 2
_symmetry_cell_setting triclinic
_symmetry_space_group_name_Hall '-P 1'
_symmetry_space_group_name_H-M 'P -1'
_atom_sites_solution_hydrogens geom
_atom_sites_solution_primary heavy
_atom_sites_solution_secondary difmap
_audit_creation_method SHELXL-97
_audit_update_record
;
2017-01-31 deposited with the CCDC.
2017-03-07 downloaded from the CCDC.
;
_cell_angle_alpha 98.2428(15)
_cell_angle_beta 92.326(3)
_cell_angle_gamma 114.276(3)
_cell_formula_units_Z 2
_cell_length_a 8.3327(4)
_cell_length_b 9.4416(7)
_cell_length_c 16.9080(12)
_cell_measurement_reflns_used 14544
_cell_measurement_temperature 150(2)
_cell_measurement_theta_max 27.5
_cell_measurement_theta_min 2.4
_cell_volume 1192.74(14)
_computing_cell_refinement PROECSS-AUTO
_computing_data_collection PROCESS-AUTO
_computing_data_reduction 'teXsan Ver.1.11'
_computing_molecular_graphics 'Yadokari-XG2009(Wakita, Nemoto et al.,2009)'
_computing_publication_material 'Yadokari-XG2009(Wakita, Nemoto et al.,2009)'
_computing_structure_refinement 'SHELXL-97 (Sheldrick, 1997)'
_computing_structure_solution 'SHELXS-97 (Sheldrick, 1990)'
_diffrn_ambient_temperature 150(2)
_diffrn_detector_area_resol_mean 10.00
_diffrn_measured_fraction_theta_full 0.985
_diffrn_measured_fraction_theta_max 0.985
_diffrn_measurement_device_type 'Rigaku RAXIS-RAPID Imaging Plate'
_diffrn_measurement_method \w
_diffrn_radiation_monochromator graphite
_diffrn_radiation_source 'rotating-anode X-ray tube'
_diffrn_radiation_type MoK\a
_diffrn_radiation_wavelength 0.71073
_diffrn_reflns_av_R_equivalents 0.0299
_diffrn_reflns_av_sigmaI/netI 0.0242
_diffrn_reflns_limit_h_max 10
_diffrn_reflns_limit_h_min -10
_diffrn_reflns_limit_k_max 12
_diffrn_reflns_limit_k_min -12
_diffrn_reflns_limit_l_max 21
_diffrn_reflns_limit_l_min -21
_diffrn_reflns_number 15181
_diffrn_reflns_theta_full 27.48
_diffrn_reflns_theta_max 27.48
_diffrn_reflns_theta_min 1.22
_exptl_absorpt_coefficient_mu 0.739
_exptl_absorpt_correction_T_max 0.9432
_exptl_absorpt_correction_T_min 0.8253
_exptl_absorpt_correction_type numerical
_exptl_absorpt_process_details 'NUMABS (Higashi, 1999)'
_exptl_crystal_colour yellow
_exptl_crystal_density_diffrn 1.171
_exptl_crystal_density_method 'not measured'
_exptl_crystal_description block
_exptl_crystal_F_000 456
_exptl_crystal_recrystallization_method 'Re-crystallisation from solvent: hexane'
_exptl_crystal_size_max 0.27
_exptl_crystal_size_mid 0.24
_exptl_crystal_size_min 0.08
_refine_diff_density_max 0.680
_refine_diff_density_min -0.314
_refine_diff_density_rms 0.065
_refine_ls_extinction_method none
_refine_ls_goodness_of_fit_ref 1.080
_refine_ls_hydrogen_treatment mixed
_refine_ls_matrix_type full
_refine_ls_number_parameters 243
_refine_ls_number_reflns 5394
_refine_ls_number_restraints 0
_refine_ls_restrained_S_all 1.080
_refine_ls_R_factor_all 0.0380
_refine_ls_R_factor_gt 0.0324
_refine_ls_shift/su_max 0.001
_refine_ls_shift/su_mean 0.000
_refine_ls_structure_factor_coef Fsqd
_refine_ls_weighting_details 'calc w=1/[\s^2^(Fo^2^)+(0.0387P)^2^+0.7419P] where P=(Fo^2^+2Fc^2^)/3'
_refine_ls_weighting_scheme calc
_refine_ls_wR_factor_gt 0.0800
_refine_ls_wR_factor_ref 0.0824
_reflns_number_gt 4944
_reflns_number_total 5394
_reflns_threshold_expression >2sigma(I)
_cod_data_source_file c7dt00505a2.cif
_cod_data_source_block kk025
_cod_original_sg_symbol_H-M P-1
_cod_database_code 7042522

loop_
_symmetry_equiv_pos_as_xyz
'x, y, z'
'-x, -y, -z'

loop_
_atom_site_label
_atom_site_type_symbol
_atom_site_fract_x
_atom_site_fract_y
_atom_site_fract_z
_atom_site_U_iso_or_equiv
_atom_site_adp_type
_atom_site_occupancy
_atom_site_symmetry_multiplicity
_atom_site_calc_flag
_atom_site_refinement_flags
Fe1 Fe 0.72139(3) 0.95176(3) 0.751212(13) 0.01577(7) Uani 1 1 d .
C1 C 0.5332(2) 0.96172(19) 0.71092(10) 0.0213(3) Uani 1 1 d .
O1 O 0.39644(16) 0.94906(17) 0.68320(9) 0.0328(3) Uani 1 1 d .
C2 C 0.8737(2) 0.8449(2) 0.80039(11) 0.0226(3) Uani 1 1 d .
C3 C 0.8126(2) 0.7745(2) 0.71797(11) 0.0231(3) Uani 1 1 d .
C4 C 0.6243(2) 0.70776(19) 0.70927(11) 0.0241(3) Uani 1 1 d .
C5 C 0.5681(2) 0.7358(2) 0.78684(11) 0.0246(4) Uani 1 1 d .
C6 C 0.7215(2) 0.8213(2) 0.84295(11) 0.0238(3) Uani 1 1 d .
C7 C 1.0610(2) 0.9041(2) 0.83868(12) 0.0299(4) Uani 1 1 d .
H1 H 1.0795 0.8166 0.8558 0.045 Uiso 1 1 calc R
H2 H 1.0819 0.9863 0.8855 0.045 Uiso 1 1 calc R
H3 H 1.1435 0.9481 0.7997 0.045 Uiso 1 1 calc R
C8 C 0.9260(3) 0.7545(2) 0.65425(13) 0.0332(4) Uani 1 1 d .
H4 H 1.0455 0.8400 0.6667 0.050 Uiso 1 1 calc R
H5 H 0.8741 0.7578 0.6018 0.050 Uiso 1 1 calc R
H6 H 0.9323 0.6528 0.6527 0.050 Uiso 1 1 calc R
C9 C 0.5056(3) 0.6141(2) 0.63342(13) 0.0360(4) Uani 1 1 d .
H7 H 0.4748 0.5016 0.6318 0.054 Uiso 1 1 calc R
H8 H 0.5673 0.6482 0.5867 0.054 Uiso 1 1 calc R
H9 H 0.3974 0.6313 0.6323 0.054 Uiso 1 1 calc R
C10 C 0.3786(3) 0.6743(3) 0.80588(14) 0.0365(5) Uani 1 1 d .
H10 H 0.3022 0.6714 0.7595 0.055 Uiso 1 1 calc R
H11 H 0.3690 0.7439 0.8525 0.055 Uiso 1 1 calc R
H12 H 0.3414 0.5676 0.8180 0.055 Uiso 1 1 calc R
C11 C 0.7233(3) 0.8623(3) 0.93231(12) 0.0349(4) Uani 1 1 d .
H13 H 0.6236 0.8888 0.9437 0.052 Uiso 1 1 calc R
H14 H 0.8348 0.9529 0.9543 0.052 Uiso 1 1 calc R
H15 H 0.7128 0.7717 0.9572 0.052 Uiso 1 1 calc R
Si1 Si 0.89833(6) 1.13391(5) 0.68479(3) 0.01755(10) Uani 1 1 d .
Si2 Si 0.83788(6) 1.19457(5) 0.82375(3) 0.01831(10) Uani 1 1 d .
C12 C 1.1393(2) 1.1742(2) 0.68247(11) 0.0263(4) Uani 1 1 d .
H16 H 1.1534 1.1133 0.6334 0.039 Uiso 1 1 calc R
H17 H 1.1799 1.1432 0.7296 0.039 Uiso 1 1 calc R
H18 H 1.2097 1.2870 0.6833 0.039 Uiso 1 1 calc R
C13 C 0.8301(2) 1.1996(2) 0.59135(10) 0.0252(4) Uani 1 1 d .
C14 C 0.6856(3) 1.2598(2) 0.60350(13) 0.0346(4) Uani 1 1 d .
H19 H 0.7300 1.3532 0.6461 0.052 Uiso 1 1 calc R
H20 H 0.5805 1.1769 0.6189 0.052 Uiso 1 1 calc R
H21 H 0.6544 1.2877 0.5533 0.052 Uiso 1 1 calc R
C15 C 0.9906(3) 1.3312(3) 0.56515(13) 0.0378(5) Uani 1 1 d .
H22 H 0.9528 1.3630 0.5177 0.057 Uiso 1 1 calc R
H23 H 1.0804 1.2921 0.5521 0.057 Uiso 1 1 calc R
H24 H 1.0410 1.4222 0.6090 0.057 Uiso 1 1 calc R
C16 C 0.7601(3) 1.0533(3) 0.52488(12) 0.0385(5) Uani 1 1 d .
H25 H 0.6523 0.9722 0.5395 0.058 Uiso 1 1 calc R
H26 H 0.8502 1.0122 0.5185 0.058 Uiso 1 1 calc R
H27 H 0.7329 1.0820 0.4742 0.058 Uiso 1 1 calc R
C17 C 1.0520(2) 1.2714(2) 0.89235(11) 0.0286(4) Uani 1 1 d .
H28 H 1.0996 1.3866 0.9066 0.043 Uiso 1 1 calc R
H29 H 1.1380 1.2423 0.8647 0.043 Uiso 1 1 calc R
H30 H 1.0293 1.2252 0.9413 0.043 Uiso 1 1 calc R
C18 C 0.7178(2) 1.3190(2) 0.86622(11) 0.0269(4) Uani 1 1 d .
C19 C 0.6936(4) 1.2909(3) 0.95338(14) 0.0507(6) Uani 1 1 d .
H31 H 0.6343 1.3531 0.9790 0.076 Uiso 1 1 calc R
H32 H 0.8098 1.3232 0.9834 0.076 Uiso 1 1 calc R
H33 H 0.6215 1.1786 0.9532 0.076 Uiso 1 1 calc R
H34 H 0.933(2) 1.303(2) 0.7508(11) 0.017(4) Uiso 1 1 d .
C20 C 0.8329(3) 1.4960(3) 0.86859(16) 0.0452(5) Uani 1 1 d .
H35 H 0.8436 1.5174 0.8136 0.068 Uiso 1 1 calc R
H36 H 0.9509 1.5249 0.8959 0.068 Uiso 1 1 calc R
H37 H 0.7776 1.5582 0.8978 0.068 Uiso 1 1 calc R
C21 C 0.5399(3) 1.2762(3) 0.82070(16) 0.0523(7) Uani 1 1 d .
H38 H 0.4656 1.1634 0.8176 0.079 Uiso 1 1 calc R
H39 H 0.5565 1.2999 0.7663 0.079 Uiso 1 1 calc R
H40 H 0.4822 1.3376 0.8487 0.079 Uiso 1 1 calc R

loop_
_atom_site_aniso_label
_atom_site_aniso_U_11
_atom_site_aniso_U_22
_atom_site_aniso_U_33
_atom_site_aniso_U_23
_atom_site_aniso_U_13
_atom_site_aniso_U_12
Fe1 0.01315(11) 0.01603(12) 0.01761(12) 0.00385(8) 0.00168(8) 0.00534(9)
C1 0.0196(8) 0.0196(8) 0.0223(8) 0.0041(6) 0.0024(6) 0.0057(6)
O1 0.0179(6) 0.0378(8) 0.0408(8) 0.0088(6) -0.0044(5) 0.0099(6)
C2 0.0227(8) 0.0213(8) 0.0289(9) 0.0091(7) 0.0045(7) 0.0129(7)
C3 0.0218(8) 0.0178(8) 0.0305(9) 0.0050(7) 0.0078(7) 0.0084(7)
C4 0.0218(8) 0.0161(8) 0.0313(9) 0.0043(7) 0.0040(7) 0.0047(6)
C5 0.0225(8) 0.0204(8) 0.0337(9) 0.0117(7) 0.0097(7) 0.0089(7)
C6 0.0268(9) 0.0248(8) 0.0269(9) 0.0127(7) 0.0080(7) 0.0150(7)
C7 0.0240(9) 0.0315(10) 0.0375(10) 0.0088(8) -0.0004(7) 0.0145(8)
C8 0.0326(10) 0.0275(9) 0.0409(11) 0.0028(8) 0.0152(8) 0.0141(8)
C9 0.0308(10) 0.0242(9) 0.0407(11) -0.0043(8) -0.0021(8) 0.0031(8)
C10 0.0244(9) 0.0340(10) 0.0536(13) 0.0200(9) 0.0179(9) 0.0095(8)
C11 0.0461(12) 0.0432(11) 0.0270(9) 0.0166(8) 0.0127(8) 0.0262(10)
Si1 0.0157(2) 0.0192(2) 0.0167(2) 0.00407(16) 0.00218(15) 0.00585(17)
Si2 0.0172(2) 0.0196(2) 0.0164(2) 0.00130(16) 0.00042(16) 0.00687(17)
C12 0.0189(8) 0.0295(9) 0.0299(9) 0.0087(7) 0.0059(7) 0.0081(7)
C13 0.0268(9) 0.0272(9) 0.0213(8) 0.0083(7) 0.0014(7) 0.0098(7)
C14 0.0337(10) 0.0373(11) 0.0396(11) 0.0177(9) 0.0025(8) 0.0183(9)
C15 0.0372(11) 0.0425(12) 0.0364(11) 0.0235(9) 0.0099(9) 0.0135(9)
C16 0.0482(12) 0.0429(12) 0.0199(9) 0.0010(8) -0.0058(8) 0.0170(10)
C17 0.0257(9) 0.0310(9) 0.0241(9) 0.0000(7) -0.0052(7) 0.0094(8)
C18 0.0296(9) 0.0263(9) 0.0268(9) 0.0009(7) 0.0055(7) 0.0147(7)
C19 0.0665(16) 0.0565(15) 0.0390(12) 0.0082(11) 0.0249(11) 0.0339(13)
C20 0.0456(13) 0.0298(11) 0.0613(15) 0.0016(10) 0.0050(11) 0.0192(10)
C21 0.0350(12) 0.0627(16) 0.0608(15) -0.0190(12) -0.0077(10) 0.0328(12)

loop_
_atom_type_symbol
_atom_type_description
_atom_type_scat_dispersion_real
_atom_type_scat_dispersion_imag
_atom_type_scat_source
Fe Fe 0.3463 0.8444 'International Tables Vol C Tables 4.2.6.8 and 6.1.1.4'
Si Si 0.0817 0.0704 'International Tables Vol C Tables 4.2.6.8 and 6.1.1.4'
C C 0.0033 0.0016 'International Tables Vol C Tables 4.2.6.8 and 6.1.1.4'
O O 0.0106 0.0060 'International Tables Vol C Tables 4.2.6.8 and 6.1.1.4'
H H 0.0000 0.0000 'International Tables Vol C Tables 4.2.6.8 and 6.1.1.4'

loop_
_geom_angle_atom_site_label_1
_geom_angle_atom_site_label_2
_geom_angle_atom_site_label_3
_geom_angle
C1 Fe1 C4 93.18(7)
C1 Fe1 C5 91.08(8)
C4 Fe1 C5 39.93(7)
C1 Fe1 C6 123.39(7)
C4 Fe1 C6 66.59(7)
C5 Fe1 C6 39.38(7)
C1 Fe1 C3 127.75(7)
C4 Fe1 C3 39.35(6)
C5 Fe1 C3 66.31(7)
C6 Fe1 C3 66.34(7)
C1 Fe1 C2 156.56(8)
C4 Fe1 C2 66.13(7)
C5 Fe1 C2 66.11(7)
C6 Fe1 C2 39.58(6)
C3 Fe1 C2 39.28(7)
C1 Fe1 Si2 95.80(6)
C4 Fe1 Si2 166.11(5)
C5 Fe1 Si2 129.10(5)
C6 Fe1 Si2 99.57(5)
C3 Fe1 Si2 135.48(5)
C2 Fe1 Si2 102.75(5)
C1 Fe1 Si1 92.69(6)
C4 Fe1 Si1 123.32(5)
C5 Fe1 Si1 163.08(5)
C6 Fe1 Si1 143.23(5)
C3 Fe1 Si1 98.63(5)
C2 Fe1 Si1 107.66(5)
Si2 Fe1 Si1 66.865(18)
O1 C1 Fe1 171.86(15)
C3 C2 C6 108.02(15)
C3 C2 C7 125.56(16)
C6 C2 C7 125.41(16)
C3 C2 Fe1 70.16(9)
C6 C2 Fe1 69.70(9)
C7 C2 Fe1 134.68(13)
C4 C3 C2 108.08(15)
C4 C3 C8 125.67(17)
C2 C3 C8 125.75(16)
C4 C3 Fe1 69.53(10)
C2 C3 Fe1 70.56(9)
C8 C3 Fe1 131.85(13)
C3 C4 C5 107.95(15)
C3 C4 C9 125.75(17)
C5 C4 C9 126.15(16)
C3 C4 Fe1 71.12(9)
C5 C4 Fe1 70.12(10)
C9 C4 Fe1 127.74(14)
C6 C5 C4 108.21(15)
C6 C5 C10 126.24(17)
C4 C5 C10 125.42(18)
C6 C5 Fe1 70.71(10)
C4 C5 Fe1 69.95(10)
C10 C5 Fe1 128.28(13)
C5 C6 C2 107.74(15)
C5 C6 C11 125.82(17)
C2 C6 C11 126.06(17)
C5 C6 Fe1 69.91(10)
C2 C6 Fe1 70.72(9)
C11 C6 Fe1 130.29(13)
C2 C7 H1 109.5
C2 C7 H2 109.5
H1 C7 H2 109.5
C2 C7 H3 109.5
H1 C7 H3 109.5
H2 C7 H3 109.5
C3 C8 H4 109.5
C3 C8 H5 109.5
H4 C8 H5 109.5
C3 C8 H6 109.5
H4 C8 H6 109.5
H5 C8 H6 109.5
C4 C9 H7 109.5
C4 C9 H8 109.5
H7 C9 H8 109.5
C4 C9 H9 109.5
H7 C9 H9 109.5
H8 C9 H9 109.5
C5 C10 H10 109.5
C5 C10 H11 109.5
H10 C10 H11 109.5
C5 C10 H12 109.5
H10 C10 H12 109.5
H11 C10 H12 109.5
C6 C11 H13 109.5
C6 C11 H14 109.5
H13 C11 H14 109.5
C6 C11 H15 109.5
H13 C11 H15 109.5
H14 C11 H15 109.5
C12 Si1 C13 106.80(8)
C12 Si1 Fe1 121.02(6)
C13 Si1 Fe1 126.97(6)
C12 Si1 Si2 110.12(6)
C13 Si1 Si2 127.27(6)
Fe1 Si1 Si2 56.452(16)
C12 Si1 H34 96.3(6)
C13 Si1 H34 95.9(6)
Fe1 Si1 H34 100.0(6)
Si2 Si1 H34 44.4(6)
C17 Si2 C18 104.98(8)
C17 Si2 Fe1 121.48(6)
C18 Si2 Fe1 128.39(6)
C17 Si2 Si1 108.62(6)
C18 Si2 Si1 129.45(6)
Fe1 Si2 Si1 56.683(16)
C17 Si2 H34 94.4(6)
C18 Si2 H34 97.2(6)
Fe1 Si2 H34 100.1(6)
Si1 Si2 H34 44.3(6)
Si1 C12 H16 109.5
Si1 C12 H17 109.5
H16 C12 H17 109.5
Si1 C12 H18 109.5
H16 C12 H18 109.5
H17 C12 H18 109.5
C16 C13 C14 109.30(16)
C16 C13 C15 109.26(16)
C14 C13 C15 107.87(16)
C16 C13 Si1 105.75(13)
C14 C13 Si1 113.72(13)
C15 C13 Si1 110.87(13)
C13 C14 H19 109.5
C13 C14 H20 109.5
H19 C14 H20 109.5
C13 C14 H21 109.5
H19 C14 H21 109.5
H20 C14 H21 109.5
C13 C15 H22 109.5
C13 C15 H23 109.5
H22 C15 H23 109.5
C13 C15 H24 109.5
H22 C15 H24 109.5
H23 C15 H24 109.5
C13 C16 H25 109.5
C13 C16 H26 109.5
H25 C16 H26 109.5
C13 C16 H27 109.5
H25 C16 H27 109.5
H26 C16 H27 109.5
Si2 C17 H28 109.5
Si2 C17 H29 109.5
H28 C17 H29 109.5
Si2 C17 H30 109.5
H28 C17 H30 109.5
H29 C17 H30 109.5
C21 C18 C20 108.35(19)
C21 C18 C19 109.74(19)
C20 C18 C19 108.22(18)
C21 C18 Si2 114.23(13)
C20 C18 Si2 110.82(13)
C19 C18 Si2 105.32(14)
C18 C19 H31 109.5
C18 C19 H32 109.5
H31 C19 H32 109.5
C18 C19 H33 109.5
H31 C19 H33 109.5
H32 C19 H33 109.5
C18 C20 H35 109.5
C18 C20 H36 109.5
H35 C20 H36 109.5
C18 C20 H37 109.5
H35 C20 H37 109.5
H36 C20 H37 109.5
C18 C21 H38 109.5
C18 C21 H39 109.5
H38 C21 H39 109.5
C18 C21 H40 109.5
H38 C21 H40 109.5
H39 C21 H40 109.5

loop_
_geom_bond_atom_site_label_1
_geom_bond_atom_site_label_2
_geom_bond_distance
Fe1 C1 1.7278(17)
Fe1 C4 2.1017(17)
Fe1 C5 2.1040(17)
Fe1 C6 2.1146(17)
Fe1 C3 2.1227(17)
Fe1 C2 2.1281(16)
Fe1 Si2 2.2292(5)
Fe1 Si1 2.2352(5)
C1 O1 1.167(2)
C2 C3 1.429(2)
C2 C6 1.437(2)
C2 C7 1.504(2)
C3 C4 1.422(2)
C3 C8 1.503(2)
C4 C5 1.436(2)
C4 C9 1.502(3)
C5 C6 1.421(3)
C5 C10 1.508(2)
C6 C11 1.503(3)
C7 H1 0.9800
C7 H2 0.9800
C7 H3 0.9800
C8 H4 0.9800
C8 H5 0.9800
C8 H6 0.9800
C9 H7 0.9800
C9 H8 0.9800
C9 H9 0.9800
C10 H10 0.9800
C10 H11 0.9800
C10 H12 0.9800
C11 H13 0.9800
C11 H14 0.9800
C11 H15 0.9800
Si1 C12 1.8869(17)
Si1 C13 1.9239(18)
Si1 Si2 2.4597(6)
Si1 H34 1.718(18)
Si2 C17 1.8924(18)
Si2 C18 1.9185(18)
Si2 H34 1.721(19)
C12 H16 0.9800
C12 H17 0.9800
C12 H18 0.9800
C13 C16 1.533(3)
C13 C14 1.537(3)
C13 C15 1.539(3)
C14 H19 0.9800
C14 H20 0.9800
C14 H21 0.9800
C15 H22 0.9800
C15 H23 0.9800
C15 H24 0.9800
C16 H25 0.9800
C16 H26 0.9800
C16 H27 0.9800
C17 H28 0.9800
C17 H29 0.9800
C17 H30 0.9800
C18 C21 1.509(3)
C18 C20 1.540(3)
C18 C19 1.541(3)
C19 H31 0.9800
C19 H32 0.9800
C19 H33 0.9800
C20 H35 0.9800
C20 H36 0.9800
C20 H37 0.9800
C21 H38 0.9800
C21 H39 0.9800
C21 H40 0.9800

loop_
_geom_torsion_atom_site_label_1
_geom_torsion_atom_site_label_2
_geom_torsion_atom_site_label_3
_geom_torsion_atom_site_label_4
_geom_torsion
C4 Fe1 C1 O1 17.6(11)
C5 Fe1 C1 O1 -22.3(11)
C6 Fe1 C1 O1 -46.3(11)
C3 Fe1 C1 O1 38.2(11)
C2 Fe1 C1 O1 -9.4(12)
Si2 Fe1 C1 O1 -151.8(11)
Si1 Fe1 C1 O1 141.2(11)
C1 Fe1 C2 C3 67.1(2)
C4 Fe1 C2 C3 37.38(10)
C5 Fe1 C2 C3 81.23(11)
C6 Fe1 C2 C3 118.95(15)
Si2 Fe1 C2 C3 -151.40(9)
Si1 Fe1 C2 C3 -81.93(10)
C1 Fe1 C2 C6 -51.8(2)
C4 Fe1 C2 C6 -81.57(11)
C5 Fe1 C2 C6 -37.72(11)
C3 Fe1 C2 C6 -118.95(15)
Si2 Fe1 C2 C6 89.65(10)
Si1 Fe1 C2 C6 159.12(9)
C1 Fe1 C2 C7 -172.02(18)
C4 Fe1 C2 C7 158.2(2)
C5 Fe1 C2 C7 -157.9(2)
C6 Fe1 C2 C7 -120.2(2)
C3 Fe1 C2 C7 120.8(2)
Si2 Fe1 C2 C7 -30.55(19)
Si1 Fe1 C2 C7 38.92(19)
C6 C2 C3 C4 0.01(19)
C7 C2 C3 C4 168.98(16)
Fe1 C2 C3 C4 -59.65(12)
C6 C2 C3 C8 -172.19(17)
C7 C2 C3 C8 -3.2(3)
Fe1 C2 C3 C8 128.15(18)
C6 C2 C3 Fe1 59.66(12)
C7 C2 C3 Fe1 -131.37(17)
C1 Fe1 C3 C4 -33.50(14)
C5 Fe1 C3 C4 38.21(11)
C6 Fe1 C3 C4 81.38(11)
C2 Fe1 C3 C4 118.88(15)
Si2 Fe1 C3 C4 160.63(9)
Si1 Fe1 C3 C4 -133.72(10)
C1 Fe1 C3 C2 -152.38(11)
C4 Fe1 C3 C2 -118.88(15)
C5 Fe1 C3 C2 -80.67(11)
C6 Fe1 C3 C2 -37.50(10)
Si2 Fe1 C3 C2 41.75(12)
Si1 Fe1 C3 C2 107.40(9)
C1 Fe1 C3 C8 86.58(19)
C4 Fe1 C3 C8 120.1(2)
C5 Fe1 C3 C8 158.3(2)
C6 Fe1 C3 C8 -158.5(2)
C2 Fe1 C3 C8 -121.0(2)
Si2 Fe1 C3 C8 -79.29(19)
Si1 Fe1 C3 C8 -13.64(18)
C2 C3 C4 C5 -0.46(19)
C8 C3 C4 C5 171.75(17)
Fe1 C3 C4 C5 -60.75(12)
C2 C3 C4 C9 -176.28(17)
C8 C3 C4 C9 -4.1(3)
Fe1 C3 C4 C9 123.43(19)
C2 C3 C4 Fe1 60.30(12)
C8 C3 C4 Fe1 -127.50(18)
C1 Fe1 C4 C3 154.08(11)
C5 Fe1 C4 C3 -118.04(15)
C6 Fe1 C4 C3 -80.70(11)
C2 Fe1 C4 C3 -37.32(10)
Si2 Fe1 C4 C3 -75.6(2)
Si1 Fe1 C4 C3 58.77(12)
C1 Fe1 C4 C5 -87.88(11)
C6 Fe1 C4 C5 37.34(10)
C3 Fe1 C4 C5 118.04(15)
C2 Fe1 C4 C5 80.72(11)
Si2 Fe1 C4 C5 42.4(3)
Si1 Fe1 C4 C5 176.80(8)
C1 Fe1 C4 C9 33.01(17)
C5 Fe1 C4 C9 120.9(2)
C6 Fe1 C4 C9 158.23(18)
C3 Fe1 C4 C9 -121.1(2)
C2 Fe1 C4 C9 -158.39(18)
Si2 Fe1 C4 C9 163.28(15)
Si1 Fe1 C4 C9 -62.31(17)
C3 C4 C5 C6 0.74(19)
C9 C4 C5 C6 176.54(17)
Fe1 C4 C5 C6 -60.65(12)
C3 C4 C5 C10 -175.26(17)
C9 C4 C5 C10 0.5(3)
Fe1 C4 C5 C10 123.35(18)
C3 C4 C5 Fe1 61.39(12)
C9 C4 C5 Fe1 -122.81(19)
C1 Fe1 C5 C6 -147.65(11)
C4 Fe1 C5 C6 118.69(14)
C3 Fe1 C5 C6 81.02(11)
C2 Fe1 C5 C6 37.91(10)
Si2 Fe1 C5 C6 -49.28(11)
Si1 Fe1 C5 C6 109.48(18)
C1 Fe1 C5 C4 93.66(11)
C6 Fe1 C5 C4 -118.69(14)
C3 Fe1 C5 C4 -37.67(10)
C2 Fe1 C5 C4 -80.78(11)
Si2 Fe1 C5 C4 -167.96(8)
Si1 Fe1 C5 C4 -9.2(2)
C1 Fe1 C5 C10 -26.21(19)
C4 Fe1 C5 C10 -119.9(2)
C6 Fe1 C5 C10 121.4(2)
C3 Fe1 C5 C10 -157.5(2)
C2 Fe1 C5 C10 159.4(2)
Si2 Fe1 C5 C10 72.17(19)
Si1 Fe1 C5 C10 -129.08(18)
C4 C5 C6 C2 -0.73(19)
C10 C5 C6 C2 175.22(17)
Fe1 C5 C6 C2 -60.90(12)
C4 C5 C6 C11 -174.02(17)
C10 C5 C6 C11 1.9(3)
Fe1 C5 C6 C11 125.81(18)
C4 C5 C6 Fe1 60.17(12)
C10 C5 C6 Fe1 -123.87(18)
C3 C2 C6 C5 0.45(19)
C7 C2 C6 C5 -168.55(16)
Fe1 C2 C6 C5 60.39(12)
C3 C2 C6 C11 173.72(17)
C7 C2 C6 C11 4.7(3)
Fe1 C2 C6 C11 -126.34(18)
C3 C2 C6 Fe1 -59.94(12)
C7 C2 C6 Fe1 131.06(17)
C1 Fe1 C6 C5 39.85(13)
C4 Fe1 C6 C5 -37.84(10)
C3 Fe1 C6 C5 -80.93(11)
C2 Fe1 C6 C5 -118.15(15)
Si2 Fe1 C6 C5 143.39(9)
Si1 Fe1 C6 C5 -152.72(8)
C1 Fe1 C6 C2 158.00(11)
C4 Fe1 C6 C2 80.31(11)
C5 Fe1 C6 C2 118.15(15)
C3 Fe1 C6 C2 37.22(10)
Si2 Fe1 C6 C2 -98.46(10)
Si1 Fe1 C6 C2 -34.56(14)
C1 Fe1 C6 C11 -80.61(19)
C4 Fe1 C6 C11 -158.30(19)
C5 Fe1 C6 C11 -120.5(2)
C3 Fe1 C6 C11 158.61(19)
C2 Fe1 C6 C11 121.4(2)
Si2 Fe1 C6 C11 22.93(18)
Si1 Fe1 C6 C11 86.82(18)
C1 Fe1 Si1 C12 -170.08(9)
C4 Fe1 Si1 C12 -74.50(9)
C5 Fe1 Si1 C12 -67.43(19)
C6 Fe1 Si1 C12 20.40(11)
C3 Fe1 Si1 C12 -41.24(9)
C2 Fe1 Si1 C12 -1.89(9)
Si2 Fe1 Si1 C12 94.76(7)
C1 Fe1 Si1 C13 -19.06(9)
C4 Fe1 Si1 C13 76.52(10)
C5 Fe1 Si1 C13 83.59(19)
C6 Fe1 Si1 C13 171.42(11)
C3 Fe1 Si1 C13 109.78(9)
C2 Fe1 Si1 C13 149.13(9)
Si2 Fe1 Si1 C13 -114.22(7)
C1 Fe1 Si1 Si2 95.17(6)
C4 Fe1 Si1 Si2 -169.25(6)
C5 Fe1 Si1 Si2 -162.19(18)
C6 Fe1 Si1 Si2 -74.36(8)
C3 Fe1 Si1 Si2 -136.00(5)
C2 Fe1 Si1 Si2 -96.65(5)
C1 Fe1 Si2 C17 176.95(9)
C4 Fe1 Si2 C17 46.9(2)
C5 Fe1 Si2 C17 80.81(10)
C6 Fe1 Si2 C17 51.62(9)
C3 Fe1 Si2 C17 -14.24(11)
C2 Fe1 Si2 C17 11.37(9)
Si1 Fe1 Si2 C17 -92.61(8)
C1 Fe1 Si2 C18 26.25(10)
C4 Fe1 Si2 C18 -103.8(2)
C5 Fe1 Si2 C18 -69.89(10)
C6 Fe1 Si2 C18 -99.07(9)
C3 Fe1 Si2 C18 -164.94(10)
C2 Fe1 Si2 C18 -139.33(9)
Si1 Fe1 Si2 C18 116.70(8)
C1 Fe1 Si2 Si1 -90.45(6)
C4 Fe1 Si2 Si1 139.5(2)
C5 Fe1 Si2 Si1 173.41(6)
C6 Fe1 Si2 Si1 144.23(5)
C3 Fe1 Si2 Si1 78.36(7)
C2 Fe1 Si2 Si1 103.98(5)
C12 Si1 Si2 C17 1.43(9)
C13 Si1 Si2 C17 -130.30(10)
Fe1 Si1 Si2 C17 115.98(7)
C12 Si1 Si2 C18 130.51(10)
C13 Si1 Si2 C18 -1.22(11)
Fe1 Si1 Si2 C18 -114.94(8)
C12 Si1 Si2 Fe1 -114.55(7)
C13 Si1 Si2 Fe1 113.72(7)
C12 Si1 C13 C16 91.08(14)
Fe1 Si1 C13 C16 -63.21(15)
Si2 Si1 C13 C16 -135.97(11)
C12 Si1 C13 C14 -148.98(14)
Fe1 Si1 C13 C14 56.73(16)
Si2 Si1 C13 C14 -16.03(17)
C12 Si1 C13 C15 -27.23(16)
Fe1 Si1 C13 C15 178.48(11)
Si2 Si1 C13 C15 105.72(13)
C17 Si2 C18 C21 -179.34(18)
Fe1 Si2 C18 C21 -24.9(2)
Si1 Si2 C18 C21 50.3(2)
C17 Si2 C18 C20 57.95(17)
Fe1 Si2 C18 C20 -147.65(13)
Si1 Si2 C18 C20 -72.46(16)
C17 Si2 C18 C19 -58.86(16)
Fe1 Si2 C18 C19 95.54(15)
Si1 Si2 C18 C19 170.74(13)
